data_7042322
loop_
_publ_author_name
'Zhang, Lei'
'Hou, Guohua'
'Zi, Guofu'
'Ding, Wanjian'
'Walter, Marc D.'

_publ_section_title
;
 Preparation of a uranium metallacyclocumulene and its reactivity towards
 unsaturated organic molecules.
;
_journal_issue 11
_journal_name_full 'Dalton transactions (Cambridge, England : 2003)'
_journal_page_first 3716
_journal_page_last 3728
_journal_paper_doi 10.1039/c7dt00396j
_journal_volume 46
_journal_year 2017
_chemical_formula_moiety 'C49 H62 N2 U'
_chemical_formula_sum 'C49 H62 N2 U'
_chemical_formula_weight 917.03
_space_group_crystal_system triclinic
_space_group_IT_number 2
_space_group_name_Hall '-P 1'
_space_group_name_H-M_alt 'P -1'
_symmetry_space_group_name_Hall '-P 1'
_symmetry_space_group_name_H-M 'P -1'
_atom_sites_solution_hydrogens geom
_audit_block_doi 10.5517/ccdc.csd.cc1nbcgt
_audit_creation_method SHELXL-2014/7
_audit_update_record
;
2017-01-24 deposited with the CCDC.
2017-02-28 downloaded from the CCDC.
;
_cell_angle_alpha 91.91(2)
_cell_angle_beta 90.78(2)
_cell_angle_gamma 97.89(2)
_cell_formula_units_Z 2
_cell_length_a 10.997(15)
_cell_length_b 12.383(17)
_cell_length_c 15.72(2)
_cell_measurement_reflns_used 3023
_cell_measurement_temperature 100(2)
_cell_measurement_theta_max 21.69
_cell_measurement_theta_min 2.26
_cell_volume 2119(5)
_computing_cell_refinement 'Bruker SAINT'
_computing_data_collection 'Bruker APEX2'
_computing_data_reduction 'Bruker SAINT'
_computing_molecular_graphics 'Bruker SHELXTL'
_computing_publication_material 'Bruker SHELXTL'
_computing_structure_refinement 'SHELXL-2014/7 (Sheldrick, 2014)'
_computing_structure_solution 'SHELXS-97 (Sheldrick 2008)'
_diffrn_ambient_temperature 100(2)
_diffrn_measured_fraction_theta_full 0.978
_diffrn_measured_fraction_theta_max 0.949
_diffrn_measurement_device_type 'Bruker APEX-II CCD'
_diffrn_measurement_method '\f and \w scans'
_diffrn_radiation_type MoK\a
_diffrn_radiation_wavelength 0.71073
_diffrn_reflns_av_R_equivalents 0.0661
_diffrn_reflns_av_unetI/netI 0.1594
_diffrn_reflns_Laue_measured_fraction_full 0.978
_diffrn_reflns_Laue_measured_fraction_max 0.949
_diffrn_reflns_limit_h_max 14
_diffrn_reflns_limit_h_min -14
_diffrn_reflns_limit_k_max 16
_diffrn_reflns_limit_k_min -11
_diffrn_reflns_limit_l_max 20
_diffrn_reflns_limit_l_min -18
_diffrn_reflns_number 13378
_diffrn_reflns_point_group_measured_fraction_full 0.978
_diffrn_reflns_point_group_measured_fraction_max 0.949
_diffrn_reflns_theta_full 25.242
_diffrn_reflns_theta_max 27.806
_diffrn_reflns_theta_min 1.661
_exptl_absorpt_coefficient_mu 3.864
_exptl_absorpt_correction_T_max 0.75
_exptl_absorpt_correction_T_min 0.44
_exptl_absorpt_correction_type multi-scan
_exptl_absorpt_process_details SADABS
_exptl_crystal_colour brown
_exptl_crystal_density_diffrn 1.437
_exptl_crystal_description block
_exptl_crystal_F_000 924
_exptl_crystal_size_max 0.100
_exptl_crystal_size_mid 0.100
_exptl_crystal_size_min 0.100
_refine_diff_density_max 4.225
_refine_diff_density_min -4.308
_refine_diff_density_rms 0.231
_refine_ls_extinction_method none
_refine_ls_goodness_of_fit_ref 0.950
_refine_ls_hydrogen_treatment constr
_refine_ls_matrix_type full
_refine_ls_number_parameters 483
_refine_ls_number_reflns 9523
_refine_ls_number_restraints 6
_refine_ls_restrained_S_all 0.950
_refine_ls_R_factor_all 0.1155
_refine_ls_R_factor_gt 0.0678
_refine_ls_shift/su_max 0.001
_refine_ls_shift/su_mean 0.000
_refine_ls_structure_factor_coef Fsqd
_refine_ls_weighting_details 'w=1/[\s^2^(Fo^2^)+(0.0917P)^2^] where P=(Fo^2^+2Fc^2^)/3'
_refine_ls_weighting_scheme calc
_refine_ls_wR_factor_gt 0.1586
_refine_ls_wR_factor_ref 0.1836
_reflns_Friedel_coverage 0.000
_reflns_number_gt 6173
_reflns_number_total 9523
_reflns_threshold_expression 'I > 2\s(I)'
_cod_data_source_file c7dt00396j2.cif
_cod_data_source_block compound7
_cod_depositor_comments 'Adding full bibliography for 7042322--7042330.cif.'
_cod_database_code 7042322
_shelx_shelxl_version_number 2014/7
_shelx_space_group_comment
; 
The symmetry employed for this shelxl refinement is uniquely defined 
by the following loop, which should always be used as a source of 
symmetry information in preference to the above space-group names. 
They are only intended as comments. 
;
_shelx_estimated_absorpt_t_min 0.699
_shelx_estimated_absorpt_t_max 0.699

loop_
_space_group_symop_operation_xyz
'x, y, z'
'-x, -y, -z'

loop_
_atom_site_label
_atom_site_type_symbol
_atom_site_fract_x
_atom_site_fract_y
_atom_site_fract_z
_atom_site_U_iso_or_equiv
_atom_site_adp_type
_atom_site_occupancy
_atom_site_site_symmetry_order
_atom_site_calc_flag
_atom_site_refinement_flags_posn
_atom_site_refinement_flags_adp
C1 C 0.3454(10) 0.1969(9) 0.9059(7) 0.034(2) Uani 1 1 d . .
C2 C 0.4546(9) 0.2023(9) 0.8592(7) 0.036(3) Uani 1 1 d . .
H2 H 0.4771 0.1432 0.8256 0.043 Uiso 1 1 calc R U
C3 C 0.5263(9) 0.3052(9) 0.8680(7) 0.032(2) Uani 1 1 d . .
C4 C 0.4562(10) 0.3686(9) 0.9181(7) 0.036(3) Uani 1 1 d . .
H4 H 0.4781 0.4440 0.9324 0.043 Uiso 1 1 calc R U
C5 C 0.3486(10) 0.3036(9) 0.9438(6) 0.032(2) Uani 1 1 d . .
H5 H 0.2883 0.3269 0.9802 0.039 Uiso 1 1 calc R U
C6 C 0.2646(12) 0.0956(10) 0.9332(8) 0.048(3) Uani 1 1 d . .
C7 C 0.1349(14) 0.1197(16) 0.9503(16) 0.123(10) Uani 1 1 d . .
H7A H 0.1384 0.1837 0.9892 0.185 Uiso 1 1 calc R U
H7B H 0.0877 0.0566 0.9762 0.185 Uiso 1 1 calc R U
H7C H 0.0951 0.1343 0.8966 0.185 Uiso 1 1 calc R U
C8 C 0.2601(18) 0.0021(11) 0.8693(10) 0.087(5) Uani 1 1 d . U
H8A H 0.2145 0.0180 0.8184 0.130 Uiso 1 1 calc R U
H8B H 0.2190 -0.0646 0.8941 0.130 Uiso 1 1 calc R U
H8C H 0.3439 -0.0083 0.8539 0.130 Uiso 1 1 calc R U
C9 C 0.3215(16) 0.0606(13) 1.0165(10) 0.083(5) Uani 1 1 d . .
H9A H 0.4046 0.0438 1.0057 0.124 Uiso 1 1 calc R U
H9B H 0.2708 -0.0043 1.0370 0.124 Uiso 1 1 calc R U
H9C H 0.3253 0.1200 1.0596 0.124 Uiso 1 1 calc R U
C10 C 0.6634(9) 0.3298(10) 0.8503(7) 0.039(3) Uani 1 1 d . .
C11 C 0.7324(10) 0.2574(11) 0.9093(8) 0.049(3) Uani 1 1 d . .
H11A H 0.7092 0.2688 0.9685 0.073 Uiso 1 1 calc R U
H11B H 0.8212 0.2777 0.9041 0.073 Uiso 1 1 calc R U
H11C H 0.7099 0.1803 0.8920 0.073 Uiso 1 1 calc R U
C12 C 0.7126(11) 0.4506(10) 0.8745(9) 0.052(3) Uani 1 1 d . .
H12A H 0.6718 0.4986 0.8387 0.079 Uiso 1 1 calc R U
H12B H 0.8013 0.4637 0.8657 0.079 Uiso 1 1 calc R U
H12C H 0.6956 0.4657 0.9344 0.079 Uiso 1 1 calc R U
C13 C 0.6939(10) 0.3016(11) 0.7564(8) 0.049(3) Uani 1 1 d . .
H13A H 0.6734 0.2229 0.7450 0.073 Uiso 1 1 calc R U
H13B H 0.7817 0.3235 0.7471 0.073 Uiso 1 1 calc R U
H13C H 0.6459 0.3408 0.7178 0.073 Uiso 1 1 calc R U
C14 C 0.3910(10) 0.5514(9) 0.7226(7) 0.034(3) Uani 1 1 d . .
C15 C 0.2842(9) 0.5132(8) 0.6723(6) 0.028(2) Uani 1 1 d . .
H15 H 0.2074 0.5396 0.6768 0.034 Uiso 1 1 calc R U
C16 C 0.3106(9) 0.4298(8) 0.6146(7) 0.033(3) Uani 1 1 d . .
C17 C 0.4339(9) 0.4105(8) 0.6346(7) 0.031(2) Uani 1 1 d . .
H17 H 0.4758 0.3568 0.6079 0.037 Uiso 1 1 calc R U
C18 C 0.4813(10) 0.4838(9) 0.7000(7) 0.034(3) Uani 1 1 d . .
H18 H 0.5608 0.4879 0.7253 0.041 Uiso 1 1 calc R U
C19 C 0.4135(11) 0.6598(10) 0.7800(7) 0.044(3) Uani 1 1 d . .
C20 C 0.4128(13) 0.6378(11) 0.8744(8) 0.056(4) Uani 1 1 d . .
H20A H 0.4842 0.6024 0.8892 0.084 Uiso 1 1 calc R U
H20B H 0.3374 0.5899 0.8877 0.084 Uiso 1 1 calc R U
H20C H 0.4162 0.7069 0.9072 0.084 Uiso 1 1 calc R U
C21 C 0.5362(15) 0.7199(11) 0.7552(10) 0.079(5) Uani 1 1 d . .
H21A H 0.5498 0.7916 0.7847 0.119 Uiso 1 1 calc R U
H21B H 0.5368 0.7292 0.6935 0.119 Uiso 1 1 calc R U
H21C H 0.6017 0.6778 0.7713 0.119 Uiso 1 1 calc R U
C22 C 0.3119(14) 0.7294(10) 0.7623(9) 0.060(4) Uani 1 1 d . .
H22A H 0.2325 0.6895 0.7777 0.091 Uiso 1 1 calc R U
H22B H 0.3104 0.7453 0.7016 0.091 Uiso 1 1 calc R U
H22C H 0.3277 0.7979 0.7961 0.091 Uiso 1 1 calc R U
C23 C 0.2347(10) 0.3920(9) 0.5336(7) 0.033(2) Uani 1 1 d . .
C24 C 0.2659(12) 0.4773(10) 0.4690(8) 0.049(3) Uani 1 1 d . .
H24A H 0.2615 0.5496 0.4952 0.074 Uiso 1 1 calc R U
H24B H 0.2075 0.4641 0.4210 0.074 Uiso 1 1 calc R U
H24C H 0.3492 0.4740 0.4487 0.074 Uiso 1 1 calc R U
C25 C 0.2657(19) 0.2832(12) 0.4965(9) 0.090(6) Uani 1 1 d . .
H25A H 0.2018 0.2525 0.4550 0.136 Uiso 1 1 calc R U
H25B H 0.2700 0.2322 0.5425 0.136 Uiso 1 1 calc R U
H25C H 0.3450 0.2953 0.4683 0.136 Uiso 1 1 calc R U
C26 C 0.0975(12) 0.3855(16) 0.5480(9) 0.086(6) Uani 1 1 d . .
H26A H 0.0817 0.4479 0.5842 0.129 Uiso 1 1 calc R U
H26B H 0.0680 0.3176 0.5760 0.129 Uiso 1 1 calc R U
H26C H 0.0545 0.3869 0.4932 0.129 Uiso 1 1 calc R U
C27 C 0.1097(9) 0.4111(9) 0.8512(8) 0.036(3) Uani 1 1 d . .
H27 H 0.1644 0.4078 0.8980 0.044 Uiso 1 1 calc R U
C28 C 0.0804(9) 0.3182(9) 0.7982(7) 0.031(2) Uani 1 1 d . .
C29 C 0.0924(9) 0.2399(9) 0.7485(7) 0.032(2) Uani 1 1 d . .
C30 C 0.0702(10) 0.1410(9) 0.7000(6) 0.033(3) Uani 1 1 d . .
C31 C 0.0606(9) 0.5129(9) 0.8385(7) 0.032(2) Uani 1 1 d . .
C32 C 0.0692(11) 0.5923(10) 0.9048(8) 0.047(3) Uani 1 1 d . .
H32 H 0.1076 0.5786 0.9571 0.056 Uiso 1 1 calc R U
C33 C 0.0225(13) 0.6923(11) 0.8960(10) 0.060(4) Uani 1 1 d . .
H33 H 0.0303 0.7447 0.9420 0.072 Uiso 1 1 calc R U
C34 C -0.0352(13) 0.7144(11) 0.8199(10) 0.058(4) Uani 1 1 d . .
H34 H -0.0669 0.7813 0.8131 0.070 Uiso 1 1 calc R U
C35 C -0.0447(12) 0.6354(12) 0.7545(9) 0.056(4) Uani 1 1 d . .
H35 H -0.0838 0.6485 0.7023 0.067 Uiso 1 1 calc R U
C36 C 0.0027(10) 0.5359(9) 0.7639(8) 0.041(3) Uani 1 1 d . .
H36 H -0.0054 0.4836 0.7178 0.049 Uiso 1 1 calc R U
C37 C -0.0567(10) 0.0791(9) 0.6932(7) 0.034(3) Uani 1 1 d . .
C38 C -0.1293(10) 0.0646(10) 0.7625(7) 0.043(3) Uani 1 1 d . .
H38 H -0.0986 0.0932 0.8166 0.052 Uiso 1 1 calc R U
C39 C -0.2503(11) 0.0074(11) 0.7549(8) 0.049(3) Uani 1 1 d . .
H39 H -0.2999 -0.0015 0.8038 0.059 Uiso 1 1 calc R U
C40 C -0.2955(11) -0.0346(10) 0.6782(8) 0.045(3) Uani 1 1 d . .
H40 H -0.3766 -0.0726 0.6733 0.053 Uiso 1 1 calc R U
C41 C -0.2232(11) -0.0218(9) 0.6079(8) 0.042(3) Uani 1 1 d . .
H41 H -0.2541 -0.0517 0.5542 0.050 Uiso 1 1 calc R U
C42 C -0.1072(10) 0.0335(9) 0.6144(7) 0.039(3) Uani 1 1 d . .
H42 H -0.0588 0.0416 0.5648 0.047 Uiso 1 1 calc R U
C43 C 0.1747(9) 0.0990(8) 0.6713(6) 0.028(2) Uani 1 1 d . .
C44 C 0.1750(9) -0.0043(8) 0.6300(7) 0.029(2) Uani 1 1 d . .
H44 H 0.0987 -0.0498 0.6207 0.035 Uiso 1 1 calc R U
C45 C 0.2821(9) -0.0430(9) 0.6021(6) 0.030(2) Uani 1 1 d . .
C46 C 0.3923(10) 0.0291(9) 0.6140(6) 0.034(3) Uani 1 1 d . .
H46 H 0.4677 0.0091 0.5942 0.041 Uiso 1 1 calc R U
C47 C 0.3892(9) 0.1285(9) 0.6547(7) 0.032(2) Uani 1 1 d . .
H47 H 0.4652 0.1749 0.6620 0.038 Uiso 1 1 calc R U
C48 C 0.1618(11) -0.2201(10) 0.5549(9) 0.049(3) Uani 1 1 d . .
H48A H 0.1261 -0.2342 0.6109 0.073 Uiso 1 1 calc R U
H48B H 0.1768 -0.2891 0.5274 0.073 Uiso 1 1 calc R U
H48C H 0.1048 -0.1858 0.5196 0.073 Uiso 1 1 calc R U
C49 C 0.3794(11) -0.1838(10) 0.5217(8) 0.047(3) Uani 1 1 d . .
H49A H 0.3700 -0.1747 0.4604 0.071 Uiso 1 1 calc R U
H49B H 0.3816 -0.2610 0.5326 0.071 Uiso 1 1 calc R U
H49C H 0.4561 -0.1407 0.5425 0.071 Uiso 1 1 calc R U
N1 N 0.2864(7) 0.1676(7) 0.6861(5) 0.0261(18) Uani 1 1 d . .
N2 N 0.2776(8) -0.1473(8) 0.5652(6) 0.039(2) Uani 1 1 d . .
U1 U 0.31285(3) 0.33647(3) 0.77368(2) 0.02565(13) Uani 1 1 d . .

loop_
_atom_site_aniso_label
_atom_site_aniso_U_11
_atom_site_aniso_U_22
_atom_site_aniso_U_33
_atom_site_aniso_U_23
_atom_site_aniso_U_13
_atom_site_aniso_U_12
C1 0.043(6) 0.039(7) 0.019(5) -0.001(5) -0.002(4) 0.004(5)
C2 0.035(6) 0.042(7) 0.031(6) -0.008(5) 0.003(5) 0.001(5)
C3 0.040(6) 0.033(6) 0.021(5) -0.007(4) -0.010(4) -0.002(5)
C4 0.053(7) 0.025(6) 0.030(6) -0.008(5) -0.007(5) 0.008(5)
C5 0.043(6) 0.033(6) 0.020(5) -0.004(4) 0.007(4) 0.000(5)
C6 0.060(8) 0.040(7) 0.042(8) 0.009(6) 0.005(6) -0.004(6)
C7 0.055(10) 0.117(16) 0.21(3) 0.106(17) 0.060(13) 0.015(10)
C8 0.145(13) 0.040(8) 0.060(10) 0.006(7) 0.004(9) -0.040(8)
C9 0.117(14) 0.067(11) 0.061(11) 0.031(9) -0.026(10) -0.004(10)
C10 0.023(5) 0.062(8) 0.030(6) -0.003(6) -0.006(4) -0.005(5)
C11 0.036(6) 0.074(10) 0.033(7) -0.011(6) -0.012(5) 0.005(6)
C12 0.050(7) 0.055(9) 0.048(8) 0.004(6) -0.014(6) -0.009(6)
C13 0.037(6) 0.060(9) 0.047(8) -0.002(6) 0.007(6) 0.003(6)
C14 0.039(6) 0.035(6) 0.022(5) 0.005(5) -0.001(4) -0.017(5)
C15 0.035(5) 0.025(6) 0.019(5) -0.010(4) 0.008(4) -0.013(4)
C16 0.039(6) 0.025(6) 0.029(6) -0.014(4) 0.017(5) -0.012(5)
C17 0.038(6) 0.023(6) 0.029(6) -0.005(4) 0.007(4) -0.007(4)
C18 0.034(6) 0.037(7) 0.028(6) -0.003(5) -0.008(4) -0.007(5)
C19 0.063(8) 0.039(7) 0.021(6) -0.009(5) -0.001(5) -0.022(6)
C20 0.084(10) 0.051(8) 0.026(7) -0.007(6) -0.008(6) -0.014(7)
C21 0.124(13) 0.046(9) 0.051(9) -0.010(7) 0.013(9) -0.047(9)
C22 0.097(11) 0.026(7) 0.057(9) -0.009(6) -0.012(8) 0.010(7)
C23 0.044(6) 0.028(6) 0.025(6) -0.002(4) -0.002(5) -0.002(5)
C24 0.065(8) 0.043(7) 0.032(7) 0.009(6) -0.005(6) -0.019(6)
C25 0.189(19) 0.047(9) 0.035(8) -0.022(7) -0.042(10) 0.028(11)
C26 0.056(9) 0.146(16) 0.039(8) 0.015(9) -0.025(7) -0.048(10)
C27 0.026(5) 0.028(6) 0.053(8) -0.019(5) 0.003(5) 0.001(5)
C28 0.036(6) 0.029(6) 0.024(6) -0.002(4) -0.002(4) -0.009(5)
C29 0.029(5) 0.036(6) 0.027(6) -0.001(5) 0.003(4) -0.008(5)
C30 0.044(6) 0.033(6) 0.016(5) -0.003(4) 0.001(4) -0.015(5)
C31 0.033(5) 0.032(6) 0.027(6) -0.004(5) -0.003(4) -0.002(5)
C32 0.054(7) 0.044(8) 0.041(7) -0.011(6) 0.005(6) 0.007(6)
C33 0.069(9) 0.034(8) 0.077(11) -0.009(7) 0.004(8) 0.012(7)
C34 0.074(9) 0.033(8) 0.070(11) -0.012(7) -0.010(8) 0.025(7)
C35 0.056(8) 0.067(10) 0.042(8) 0.002(7) -0.002(6) -0.003(7)
C36 0.035(6) 0.030(7) 0.053(8) -0.013(6) 0.003(5) -0.006(5)
C37 0.046(6) 0.026(6) 0.026(6) -0.003(5) 0.003(5) -0.008(5)
C38 0.040(6) 0.059(8) 0.024(6) -0.003(5) -0.004(5) -0.016(6)
C39 0.040(6) 0.062(9) 0.041(7) 0.005(6) -0.002(5) -0.010(6)
C40 0.043(7) 0.046(8) 0.038(7) 0.000(6) -0.005(5) -0.016(6)
C41 0.051(7) 0.033(7) 0.039(7) -0.003(5) -0.027(6) -0.002(5)
C42 0.044(6) 0.039(7) 0.031(6) -0.003(5) -0.008(5) -0.004(5)
C43 0.036(5) 0.022(5) 0.024(5) 0.000(4) 0.006(4) 0.000(4)
C44 0.032(5) 0.019(5) 0.033(6) -0.001(4) 0.005(4) -0.009(4)
C45 0.036(6) 0.032(6) 0.021(5) -0.006(4) -0.009(4) 0.000(5)
C46 0.039(6) 0.042(7) 0.018(5) -0.007(5) 0.001(4) -0.002(5)
C47 0.027(5) 0.035(6) 0.029(6) -0.004(5) -0.002(4) -0.008(4)
C48 0.051(7) 0.040(7) 0.051(8) -0.013(6) 0.000(6) -0.006(6)
C49 0.057(8) 0.039(7) 0.044(8) -0.014(6) 0.005(6) 0.002(6)
N1 0.025(4) 0.025(5) 0.027(5) -0.004(4) -0.001(3) -0.001(3)
N2 0.047(5) 0.032(6) 0.038(6) -0.007(4) -0.001(4) 0.003(4)
U1 0.0311(2) 0.0252(2) 0.01722(19) -0.00488(13) 0.00204(13) -0.00715(14)

loop_
_atom_type_symbol
_atom_type_description
_atom_type_scat_dispersion_real
_atom_type_scat_dispersion_imag
_atom_type_scat_source
C C 0.0033 0.0016 'International Tables Vol C Tables 4.2.6.8 and 6.1.1.4'
H H 0.0000 0.0000 'International Tables Vol C Tables 4.2.6.8 and 6.1.1.4'
N N 0.0061 0.0033 'International Tables Vol C Tables 4.2.6.8 and 6.1.1.4'
U U -9.6767 9.6646 'International Tables Vol C Tables 4.2.6.8 and 6.1.1.4'

loop_
_geom_angle_atom_site_label_1
_geom_angle_atom_site_label_2
_geom_angle_atom_site_label_3
_geom_angle
C2 C1 C5 104.5(9)
C2 C1 C6 127.5(10)
C5 C1 C6 125.5(10)
C2 C1 U1 75.2(6)
C5 C1 U1 73.3(6)
C6 C1 U1 130.2(8)
C3 C2 C1 112.2(10)
C3 C2 U1 77.4(7)
C1 C2 U1 75.5(6)
C3 C2 H2 123.9
C1 C2 H2 123.9
U1 C2 H2 114.8
C4 C3 C2 104.9(10)
C4 C3 C10 127.0(10)
C2 C3 C10 125.7(10)
C4 C3 U1 71.3(6)
C2 C3 U1 73.8(6)
C10 C3 U1 132.8(7)
C3 C4 C5 109.7(10)
C3 C4 U1 79.6(6)
C5 C4 U1 75.8(6)
C3 C4 H4 125.1
C5 C4 H4 125.1
U1 C4 H4 111.7
C4 C5 C1 108.5(9)
C4 C5 U1 74.4(6)
C1 C5 U1 76.9(6)
C4 C5 H5 125.8
C1 C5 H5 125.8
U1 C5 H5 115.0
C8 C6 C1 112.7(11)
C8 C6 C7 109.6(15)
C1 C6 C7 110.8(11)
C8 C6 C9 107.6(13)
C1 C6 C9 106.9(11)
C7 C6 C9 109.0(13)
C6 C7 H7A 109.5
C6 C7 H7B 109.5
H7A C7 H7B 109.5
C6 C7 H7C 109.5
H7A C7 H7C 109.5
H7B C7 H7C 109.5
C6 C8 H8A 109.5
C6 C8 H8B 109.5
H8A C8 H8B 109.5
C6 C8 H8C 109.5
H8A C8 H8C 109.5
H8B C8 H8C 109.5
C6 C9 H9A 109.5
C6 C9 H9B 109.5
H9A C9 H9B 109.5
C6 C9 H9C 109.5
H9A C9 H9C 109.5
H9B C9 H9C 109.5
C3 C10 C12 110.7(10)
C3 C10 C13 112.6(9)
C12 C10 C13 110.8(10)
C3 C10 C11 107.8(9)
C12 C10 C11 107.0(9)
C13 C10 C11 107.8(10)
C10 C11 H11A 109.5
C10 C11 H11B 109.5
H11A C11 H11B 109.5
C10 C11 H11C 109.5
H11A C11 H11C 109.5
H11B C11 H11C 109.5
C10 C12 H12A 109.5
C10 C12 H12B 109.5
H12A C12 H12B 109.5
C10 C12 H12C 109.5
H12A C12 H12C 109.5
H12B C12 H12C 109.5
C10 C13 H13A 109.5
C10 C13 H13B 109.5
H13A C13 H13B 109.5
C10 C13 H13C 109.5
H13A C13 H13C 109.5
H13B C13 H13C 109.5
C15 C14 C18 106.7(9)
C15 C14 C19 126.5(11)
C18 C14 C19 126.0(9)
C15 C14 U1 74.2(6)
C18 C14 U1 70.7(6)
C19 C14 U1 128.1(7)
C16 C15 C14 109.3(10)
C16 C15 U1 75.0(6)
C14 C15 U1 76.5(6)
C16 C15 H15 125.3
C14 C15 H15 125.3
U1 C15 H15 115.2
C15 C16 C17 106.4(9)
C15 C16 C23 124.6(10)
C17 C16 C23 127.2(9)
C15 C16 U1 75.7(6)
C17 C16 U1 71.1(6)
C23 C16 U1 130.3(6)
C18 C17 C16 108.5(9)
C18 C17 U1 75.8(6)
C16 C17 U1 78.5(6)
C18 C17 H17 125.7
C16 C17 H17 125.7
U1 C17 H17 112.3
C17 C18 C14 108.9(9)
C17 C18 U1 74.3(6)
C14 C18 U1 79.6(6)
C17 C18 H18 125.6
C14 C18 H18 125.6
U1 C18 H18 112.9
C21 C19 C20 110.6(11)
C21 C19 C22 109.9(12)
C20 C19 C22 107.6(11)
C21 C19 C14 106.7(10)
C20 C19 C14 112.5(10)
C22 C19 C14 109.5(10)
C19 C20 H20A 109.5
C19 C20 H20B 109.5
H20A C20 H20B 109.5
C19 C20 H20C 109.5
H20A C20 H20C 109.5
H20B C20 H20C 109.5
C19 C21 H21A 109.5
C19 C21 H21B 109.5
H21A C21 H21B 109.5
C19 C21 H21C 109.5
H21A C21 H21C 109.5
H21B C21 H21C 109.5
C19 C22 H22A 109.5
C19 C22 H22B 109.5
H22A C22 H22B 109.5
C19 C22 H22C 109.5
H22A C22 H22C 109.5
H22B C22 H22C 109.5
C24 C23 C26 106.4(11)
C24 C23 C25 108.2(11)
C26 C23 C25 110.6(12)
C24 C23 C16 107.1(9)
C26 C23 C16 112.1(9)
C25 C23 C16 112.2(10)
C23 C24 H24A 109.5
C23 C24 H24B 109.5
H24A C24 H24B 109.5
C23 C24 H24C 109.5
H24A C24 H24C 109.5
H24B C24 H24C 109.5
C23 C25 H25A 109.5
C23 C25 H25B 109.5
H25A C25 H25B 109.5
C23 C25 H25C 109.5
H25A C25 H25C 109.5
H25B C25 H25C 109.5
C23 C26 H26A 109.5
C23 C26 H26B 109.5
H26A C26 H26B 109.5
C23 C26 H26C 109.5
H26A C26 H26C 109.5
H26B C26 H26C 109.5
C28 C27 C31 123.4(11)
C28 C27 U1 65.6(6)
C31 C27 U1 128.4(7)
C28 C27 H27 118.3
C31 C27 H27 118.3
U1 C27 H27 77.3
C29 C28 C27 160.8(11)
C29 C28 U1 76.0(7)
C27 C28 U1 84.8(6)
C28 C29 C30 163.0(10)
C28 C29 U1 75.9(6)
C30 C29 U1 120.4(7)
C43 C30 C29 115.6(9)
C43 C30 C37 123.4(9)
C29 C30 C37 120.2(10)
C36 C31 C32 117.0(11)
C36 C31 C27 123.4(10)
C32 C31 C27 119.6(11)
C31 C32 C33 121.9(13)
C31 C32 H32 119.1
C33 C32 H32 119.1
C34 C33 C32 120.3(13)
C34 C33 H33 119.9
C32 C33 H33 119.9
C35 C34 C33 117.8(13)
C35 C34 H34 121.1
C33 C34 H34 121.1
C34 C35 C36 121.4(13)
C34 C35 H35 119.3
C36 C35 H35 119.3
C31 C36 C35 121.6(11)
C31 C36 H36 119.2
C35 C36 H36 119.2
C38 C37 C42 116.9(10)
C38 C37 C30 121.4(10)
C42 C37 C30 121.7(9)
C37 C38 C39 120.9(11)
C37 C38 H38 119.6
C39 C38 H38 119.6
C40 C39 C38 120.5(11)
C40 C39 H39 119.8
C38 C39 H39 119.8
C39 C40 C41 119.4(11)
C39 C40 H40 120.3
C41 C40 H40 120.3
C42 C41 C40 120.5(11)
C42 C41 H41 119.7
C40 C41 H41 119.7
C41 C42 C37 121.8(11)
C41 C42 H42 119.1
C37 C42 H42 119.1
C30 C43 N1 115.2(9)
C30 C43 C44 125.2(9)
N1 C43 C44 119.5(9)
C45 C44 C43 123.3(9)
C45 C44 H44 118.4
C43 C44 H44 118.4
N2 C45 C44 120.9(9)
N2 C45 C46 122.8(10)
C44 C45 C46 116.3(9)
C47 C46 C45 119.0(10)
C47 C46 H46 120.5
C45 C46 H46 120.5
C46 C47 N1 126.3(9)
C46 C47 H47 116.8
N1 C47 H47 116.8
N2 C48 H48A 109.5
N2 C48 H48B 109.5
H48A C48 H48B 109.5
N2 C48 H48C 109.5
H48A C48 H48C 109.5
H48B C48 H48C 109.5
N2 C49 H49A 109.5
N2 C49 H49B 109.5
H49A C49 H49B 109.5
N2 C49 H49C 109.5
H49A C49 H49C 109.5
H49B C49 H49C 109.5
C47 N1 C43 115.4(8)
C47 N1 U1 118.9(6)
C43 N1 U1 125.3(6)
C45 N2 C49 123.1(9)
C45 N2 C48 121.2(9)
C49 N2 C48 114.8(9)
N1 U1 C28 90.8(3)
N1 U1 C29 62.8(3)
C28 U1 C29 28.1(3)
N1 U1 C17 81.0(3)
C28 U1 C17 127.3(3)
C29 U1 C17 116.3(3)
N1 U1 C18 108.6(3)
C28 U1 C18 135.5(3)
C29 U1 C18 140.1(3)
C17 U1 C18 29.9(3)
N1 U1 C4 123.9(3)
C28 U1 C4 115.0(3)
C29 U1 C4 131.2(3)
C17 U1 C4 112.4(3)
C18 U1 C4 87.2(3)
N1 U1 C5 113.3(3)
C28 U1 C5 89.1(3)
C29 U1 C5 101.5(3)
C17 U1 C5 141.7(3)
C18 U1 C5 116.6(3)
C4 U1 C5 29.8(3)
N1 U1 C16 82.1(3)
C28 U1 C16 97.0(3)
C29 U1 C16 90.9(3)
C17 U1 C16 30.4(3)
C18 U1 C16 49.4(3)
C4 U1 C16 136.2(3)
C5 U1 C16 163.4(3)
N1 U1 C2 76.4(3)
C28 U1 C2 119.7(3)
C29 U1 C2 110.7(3)
C17 U1 C2 108.7(3)
C18 U1 C2 103.9(3)
C4 U1 C2 47.5(3)
C5 U1 C2 47.8(3)
C16 U1 C2 137.1(3)
N1 U1 C1 83.6(3)
C28 U1 C1 91.7(3)
C29 U1 C1 90.1(3)
C17 U1 C1 137.9(3)
C18 U1 C1 129.1(3)
C4 U1 C1 49.2(3)
C5 U1 C1 29.8(3)
C16 U1 C1 163.3(3)
C2 U1 C1 29.2(3)
N1 U1 C15 109.8(3)
C28 U1 C15 87.1(3)
C29 U1 C15 95.1(3)
C17 U1 C15 49.1(3)
C18 U1 C15 48.9(3)
C4 U1 C15 119.8(3)
C5 U1 C15 136.8(3)
C16 U1 C15 29.3(3)
C2 U1 C15 152.8(3)
C1 U1 C15 166.6(3)
N1 U1 C27 120.4(3)
C28 U1 C27 29.6(3)
C29 U1 C27 57.7(3)
C17 U1 C27 128.7(4)
C18 U1 C27 118.5(3)
C4 U1 C27 93.8(4)
C5 U1 C27 76.2(4)
C16 U1 C27 101.9(3)
C2 U1 C27 121.0(4)
C1 U1 C27 92.7(4)
C15 U1 C27 79.7(3)

loop_
_geom_bond_atom_site_label_1
_geom_bond_atom_site_label_2
_geom_bond_distance
C1 C2 1.411(14)
C1 C5 1.427(15)
C1 C6 1.513(16)
C1 U1 2.797(11)
C2 C3 1.404(15)
C2 U1 2.792(12)
C2 H2 0.9500
C3 C4 1.404(15)
C3 C10 1.528(14)
C3 U1 2.838(11)
C4 C5 1.409(15)
C4 U1 2.732(11)
C4 H4 0.9500
C5 U1 2.749(11)
C5 H5 0.9500
C6 C8 1.50(2)
C6 C7 1.523(19)
C6 C9 1.544(19)
C7 H7A 0.9800
C7 H7B 0.9800
C7 H7C 0.9800
C8 H8A 0.9800
C8 H8B 0.9800
C8 H8C 0.9800
C9 H9A 0.9800
C9 H9B 0.9800
C9 H9C 0.9800
C10 C12 1.552(17)
C10 C13 1.557(16)
C10 C11 1.570(17)
C11 H11A 0.9800
C11 H11B 0.9800
C11 H11C 0.9800
C12 H12A 0.9800
C12 H12B 0.9800
C12 H12C 0.9800
C13 H13A 0.9800
C13 H13B 0.9800
C13 H13C 0.9800
C14 C15 1.423(14)
C14 C18 1.425(16)
C14 C19 1.580(15)
C14 U1 2.829(11)
C15 C16 1.414(13)
C15 U1 2.800(11)
C15 H15 0.9500
C16 C17 1.442(15)
C16 C23 1.536(15)
C16 U1 2.792(12)
C17 C18 1.394(14)
C17 U1 2.695(10)
C17 H17 0.9500
C18 U1 2.715(10)
C18 H18 0.9500
C19 C21 1.512(17)
C19 C20 1.518(16)
C19 C22 1.530(18)
C20 H20A 0.9800
C20 H20B 0.9800
C20 H20C 0.9800
C21 H21A 0.9800
C21 H21B 0.9800
C21 H21C 0.9800
C22 H22A 0.9800
C22 H22B 0.9800
C22 H22C 0.9800
C23 C24 1.499(15)
C23 C26 1.519(18)
C23 C25 1.533(18)
C24 H24A 0.9800
C24 H24B 0.9800
C24 H24C 0.9800
C25 H25A 0.9800
C25 H25B 0.9800
C25 H25C 0.9800
C26 H26A 0.9800
C26 H26B 0.9800
C26 H26C 0.9800
C27 C28 1.396(14)
C27 C31 1.456(15)
C27 U1 2.811(10)
C27 H27 0.9500
C28 C29 1.248(15)
C28 U1 2.570(11)
C29 C30 1.410(15)
C29 U1 2.572(10)
C30 C43 1.400(15)
C30 C37 1.497(14)
C31 C36 1.384(16)
C31 C32 1.402(15)
C32 C33 1.415(18)
C32 H32 0.9500
C33 C34 1.40(2)
C33 H33 0.9500
C34 C35 1.388(19)
C34 H34 0.9500
C35 C36 1.413(18)
C35 H35 0.9500
C36 H36 0.9500
C37 C38 1.362(14)
C37 C42 1.417(15)
C38 C39 1.420(15)
C38 H38 0.9500
C39 C40 1.357(17)
C39 H39 0.9500
C40 C41 1.372(17)
C40 H40 0.9500
C41 C42 1.363(15)
C41 H41 0.9500
C42 H42 0.9500
C43 N1 1.406(12)
C43 C44 1.416(14)
C44 C45 1.401(14)
C44 H44 0.9500
C45 N2 1.392(13)
C45 C46 1.410(14)
C46 C47 1.373(15)
C46 H46 0.9500
C47 N1 1.381(13)
C47 H47 0.9500
C48 N2 1.460(14)
C48 H48A 0.9800
C48 H48B 0.9800
C48 H48C 0.9800
C49 N2 1.437(14)
C49 H49A 0.9800
C49 H49B 0.9800
C49 H49C 0.9800
N1 U1 2.445(8)
